data_1553199
loop_
_publ_author_name
'Acharya, A.'
'Eickhoff, J. A.'
'Chen, K.'
'Catalano, V. J.'
'Jeffrey, C. S.'

_publ_section_title
;
 Access to bicyclic hydroxamate macrocycles via intramolecular aza-(4 + 3)
 cyloaddition reactions of aza-oxyallylic cation intermediates
;
_journal_issue 3
_journal_name_full 'Organic Chemistry Frontiers'
_journal_page_first 330
_journal_paper_doi 10.1039/C5QO00315F
_journal_volume 3
_journal_year 2016
_chemical_formula_moiety 'C13 H19 N O4'
_chemical_formula_sum 'C13 H19 N O4'
_chemical_formula_weight 253.29
_chemical_name_common 10
_chemical_name_systematic
; 
()-10,10-dimethylhexahydro-2H-pyrrolo[1,2-b][1,2]oxazecine-7,9,11(10H)-trione 
;
_space_group_crystal_system monoclinic
_space_group_IT_number 14
_space_group_name_Hall '-P 2yn'
_space_group_name_H-M_alt 'P 1 21/n 1'
_atom_sites_solution_hydrogens geom
_atom_sites_solution_primary direct
_audit_creation_date 2013-12-09
_audit_creation_method
; 
  Olex2 1.2 
  (compiled Apr 23 2013 17:59:47, GUI svn.r4466) 
;
_audit_update_record
;
2015-10-06 deposited with the CCDC.
2015-12-28 downloaded from the CCDC.
;
_cell_angle_alpha 90
_cell_angle_beta 110.9907(8)
_cell_angle_gamma 90
_cell_formula_units_Z 4
_cell_length_a 11.3134(5)
_cell_length_b 9.4290(4)
_cell_length_c 12.7345(6)
_cell_measurement_reflns_used 4328
_cell_measurement_temperature 100(2)
_cell_measurement_theta_max 27.39
_cell_measurement_theta_min 2.76
_cell_volume 1268.29(10)
_computing_cell_refinement 'Bruker SAINT'
_computing_data_collection 'Bruker APEX2'
_computing_data_reduction 'Bruker SAINT'
_computing_molecular_graphics
; 
O. V. Dolomanov, L. J. Bourhis, R. J. Gildea, J. A. K. Howard and H. Puschmann, 
OLEX2: a complete structure solution, refinement and analysis program. 
J. Appl. Cryst. (2009). 42, 339-341. 
;
_computing_publication_material
; 
O. V. Dolomanov, L. J. Bourhis, R. J. Gildea, J. A. K. Howard and H. Puschmann, 
OLEX2: a complete structure solution, refinement and analysis program. 
J. Appl. Cryst. (2009). 42, 339-341. 
;
_computing_structure_refinement
; 
XL, G.M. Sheldrick, Acta Cryst. 
(2008). A64, 112-122 
;
_computing_structure_solution
; 
XS, G.M. Sheldrick, Acta Cryst. 
(2008). A64, 112-122 
;
_diffrn_ambient_temperature 100
_diffrn_measured_fraction_theta_full 1.000
_diffrn_measured_fraction_theta_max 0.999
_diffrn_measurement_device_type 'Bruker APEX-II CCD'
_diffrn_measurement_method '\f and \w scans'
_diffrn_radiation_type 'Mo K\a'
_diffrn_radiation_wavelength 0.71073
_diffrn_reflns_av_R_equivalents 0.0433
_diffrn_reflns_av_unetI/netI 0.0265
_diffrn_reflns_Laue_measured_fraction_full 1.000
_diffrn_reflns_Laue_measured_fraction_max 0.999
_diffrn_reflns_limit_h_max 14
_diffrn_reflns_limit_h_min -14
_diffrn_reflns_limit_k_max 12
_diffrn_reflns_limit_k_min -12
_diffrn_reflns_limit_l_max 16
_diffrn_reflns_limit_l_min -16
_diffrn_reflns_number 21397
_diffrn_reflns_point_group_measured_fraction_full 1.000
_diffrn_reflns_point_group_measured_fraction_max 0.999
_diffrn_reflns_theta_full 25.242
_diffrn_reflns_theta_max 27.590
_diffrn_reflns_theta_min 2.070
_diffrn_standards_number 0
_exptl_absorpt_coefficient_mu 0.098
_exptl_absorpt_correction_T_max 0.7456
_exptl_absorpt_correction_T_min 0.6943
_exptl_absorpt_correction_type multi-scan
_exptl_absorpt_process_details
; 
SADABS-2012/1 (Bruker,2012) was used for absorption correction. 
wR2(int) was 0.0634 before and 0.0501 after correction. 
The Ratio of minimum to maximum transmission is 0.9341. 
The \l/2 correction factor is 0.0015. 
;
_exptl_crystal_colour clear
_exptl_crystal_colour_lustre clear
_exptl_crystal_density_diffrn 1.327
_exptl_crystal_description block
_exptl_crystal_F_000 544
_exptl_crystal_recrystallization_method 'Re-crystallisation from solvent: '
_exptl_crystal_size_max 0.284
_exptl_crystal_size_mid 0.254
_exptl_crystal_size_min 0.158
_refine_diff_density_max 1.427
_refine_diff_density_min -0.386
_refine_diff_density_rms 0.079
_refine_ls_extinction_method none
_refine_ls_goodness_of_fit_ref 1.000
_refine_ls_hydrogen_treatment constr
_refine_ls_matrix_type full
_refine_ls_number_parameters 165
_refine_ls_number_reflns 2947
_refine_ls_number_restraints 0
_refine_ls_restrained_S_all 1.000
_refine_ls_R_factor_all 0.0791
_refine_ls_R_factor_gt 0.0672
_refine_ls_shift/su_max 0.074
_refine_ls_shift/su_mean 0.013
_refine_ls_structure_factor_coef Fsqd
_refine_ls_weighting_details 'w=1/[\s^2^(Fo^2^)+(0.2445P)^2^] where P=(Fo^2^+2Fc^2^)/3'
_refine_ls_weighting_scheme calc
_refine_ls_wR_factor_gt 0.2501
_refine_ls_wR_factor_ref 0.2774
_reflns_Friedel_coverage 0.000
_reflns_number_gt 2412
_reflns_number_total 2947
_reflns_threshold_expression 'I > 2\s(I)'
_cod_data_source_file c5qo00315f2.cif
_cod_data_source_block aa004_0m
_cod_database_code 1553199
_olex2_refinement_description
; 
1. Fixed Uiso 
 At 1.2 times of: 
  All C(H) groups, All C(H,H) groups 
 At 1.5 times of: 
  All C(H,H,H) groups 
2.a Ternary CH refined with riding coordinates: 
 C4(H4) 
2.b Secondary CH2 refined with riding coordinates: 
 C5(H5a,H5b), C7(H7a,H7b), C8(H8a,H8b), C9(H9a,H9b), C10(H10a,H10b), C11(H11a, 
 H11b) 
2.c Idealised Me refined as rotating group: 
 C12(H12a,H12b,H12c), C13(H13a,H13b,H13c) 
;
_shelx_estimated_absorpt_t_max 0.985
_shelx_estimated_absorpt_t_min 0.973

loop_
_space_group_symop_operation_xyz
'x, y, z'
'-x+1/2, y+1/2, -z+1/2'
'-x, -y, -z'
'x-1/2, -y-1/2, z-1/2'

loop_
_atom_site_label
_atom_site_type_symbol
_atom_site_fract_x
_atom_site_fract_y
_atom_site_fract_z
_atom_site_U_iso_or_equiv
_atom_site_adp_type
_atom_site_occupancy
_atom_site_site_symmetry_order
_atom_site_calc_flag
_atom_site_refinement_flags_posn
_atom_site_refinement_flags_adp
C1 C 0.72843(18) 0.89976(18) 0.30557(16) 0.0148(5) Uani 1 1 d . .
C2 C 0.66373(19) 0.8401(2) 0.38229(17) 0.0167(5) Uani 1 1 d . .
C3 C 0.7748(2) 0.8025(2) 0.48858(19) 0.0242(5) Uani 1 1 d . .
C4 C 0.9000(2) 0.8257(2) 0.47210(18) 0.0220(5) Uani 1 1 d . .
H4 H 0.9476 0.9060 0.5201 0.026 Uiso 1 1 calc R U
C5 C 0.9821(2) 0.6941(2) 0.4933(2) 0.0243(5) Uani 1 1 d . .
H5A H 0.9405 0.6215 0.4358 0.029 Uiso 1 1 calc R U
H5B H 0.9927 0.6544 0.5681 0.029 Uiso 1 1 calc R U
C6 C 1.1123(2) 0.7312(2) 0.48856(18) 0.0224(5) Uani 1 1 d . .
C7 C 1.1594(2) 0.6372(2) 0.41780(19) 0.0256(5) Uani 1 1 d . .
H7A H 1.0857 0.5944 0.3583 0.031 Uiso 1 1 calc R U
H7B H 1.2089 0.5590 0.4654 0.031 Uiso 1 1 calc R U
C8 C 1.2411(2) 0.7102(2) 0.3626(2) 0.0254(5) Uani 1 1 d . .
H8A H 1.2569 0.6423 0.3098 0.030 Uiso 1 1 calc R U
H8B H 1.3239 0.7318 0.4217 0.030 Uiso 1 1 calc R U
C9 C 1.1892(2) 0.8477(2) 0.29793(19) 0.0212(5) Uani 1 1 d . .
H9A H 1.2547 0.8867 0.2713 0.025 Uiso 1 1 calc R U
H9B H 1.1772 0.9171 0.3517 0.025 Uiso 1 1 calc R U
C10 C 1.0642(2) 0.8383(2) 0.19631(18) 0.0219(5) Uani 1 1 d . .
H10A H 1.0530 0.9283 0.1538 0.026 Uiso 1 1 calc R U
H10B H 1.0730 0.7618 0.1464 0.026 Uiso 1 1 calc R U
C11 C 0.94454(19) 0.8109(2) 0.22063(17) 0.0196(5) Uani 1 1 d . .
H11A H 0.8692 0.8250 0.1516 0.024 Uiso 1 1 calc R U
H11B H 0.9438 0.7120 0.2466 0.024 Uiso 1 1 calc R U
C12 C 0.5915(2) 0.7047(2) 0.3305(2) 0.0299(6) Uani 1 1 d . .
H12A H 0.5182 0.7292 0.2636 0.045 Uiso 1 1 calc R U
H12B H 0.5627 0.6575 0.3855 0.045 Uiso 1 1 calc R U
H12C H 0.6475 0.6409 0.3091 0.045 Uiso 1 1 calc R U
C13 C 0.5762(2) 0.9474(2) 0.4074(2) 0.0230(5) Uani 1 1 d . .
H13A H 0.6243 1.0329 0.4406 0.035 Uiso 1 1 calc R U
H13B H 0.5409 0.9058 0.4604 0.035 Uiso 1 1 calc R U
H13C H 0.5072 0.9723 0.3375 0.035 Uiso 1 1 calc R U
N1 N 0.85231(15) 0.86700(17) 0.35266(14) 0.0153(4) Uani 1 1 d . .
O1 O 0.67769(13) 0.96054(15) 0.21549(12) 0.0193(4) Uani 1 1 d . .
O2 O 0.94205(13) 0.91011(14) 0.30789(12) 0.0161(4) Uani 1 1 d . .
O3 O 1.17417(15) 0.83258(17) 0.53988(13) 0.0277(5) Uani 1 1 d . .
O4 O 0.76755(17) 0.7588(2) 0.57521(15) 0.0384(5) Uani 1 1 d . .

loop_
_atom_site_aniso_label
_atom_site_aniso_U_11
_atom_site_aniso_U_22
_atom_site_aniso_U_33
_atom_site_aniso_U_23
_atom_site_aniso_U_13
_atom_site_aniso_U_12
C1 0.0170(10) 0.0105(8) 0.0187(10) -0.0031(7) 0.0087(8) 0.0015(7)
C2 0.0184(10) 0.0134(9) 0.0234(10) -0.0005(7) 0.0135(8) 0.0018(7)
C3 0.0206(11) 0.0298(11) 0.0270(12) 0.0062(9) 0.0145(9) 0.0039(8)
C4 0.0199(11) 0.0227(10) 0.0229(11) 0.0017(8) 0.0070(9) 0.0011(8)
C5 0.0242(12) 0.0209(10) 0.0278(11) 0.0035(8) 0.0091(9) 0.0006(8)
C6 0.0162(11) 0.0279(11) 0.0208(10) 0.0058(8) 0.0037(8) 0.0028(8)
C7 0.0233(12) 0.0182(10) 0.0322(12) 0.0009(8) 0.0062(9) -0.0030(8)
C8 0.0250(12) 0.0219(11) 0.0317(12) -0.0012(8) 0.0132(10) 0.0058(8)
C9 0.0175(11) 0.0195(10) 0.0312(12) 0.0008(8) 0.0145(9) 0.0005(7)
C10 0.0211(11) 0.0238(10) 0.0258(11) 0.0028(8) 0.0145(9) 0.0038(8)
C11 0.0182(10) 0.0231(10) 0.0205(10) -0.0026(8) 0.0104(8) -0.0001(8)
C12 0.0323(13) 0.0196(11) 0.0449(14) -0.0110(9) 0.0225(11) -0.0127(9)
C13 0.0226(11) 0.0198(10) 0.0345(12) -0.0018(8) 0.0198(10) 0.0020(8)
N1 0.0123(9) 0.0187(8) 0.0192(9) 0.0054(6) 0.0107(7) 0.0021(6)
O1 0.0156(8) 0.0232(8) 0.0182(7) 0.0032(5) 0.0050(6) 0.0033(5)
O2 0.0137(7) 0.0188(7) 0.0196(8) 0.0020(5) 0.0108(6) -0.0005(5)
O3 0.0232(9) 0.0309(9) 0.0258(9) -0.0022(6) 0.0049(7) 0.0068(6)
O4 0.0293(10) 0.0613(12) 0.0311(10) 0.0185(8) 0.0188(8) 0.0043(8)

loop_
_atom_type_symbol
_atom_type_description
_atom_type_scat_dispersion_real
_atom_type_scat_dispersion_imag
_atom_type_scat_source
C C 0.0033 0.0016 'International Tables Vol C Tables 4.2.6.8 and 6.1.1.4'
H H 0.0000 0.0000 'International Tables Vol C Tables 4.2.6.8 and 6.1.1.4'
N N 0.0061 0.0033 'International Tables Vol C Tables 4.2.6.8 and 6.1.1.4'
O O 0.0106 0.0060 'International Tables Vol C Tables 4.2.6.8 and 6.1.1.4'

loop_
_geom_angle_atom_site_label_1
_geom_angle_atom_site_label_2
_geom_angle_atom_site_label_3
_geom_angle
N1 C1 C2 106.98(16)
O1 C1 C2 126.99(18)
O1 C1 N1 125.96(18)
C1 C2 C3 102.89(16)
C1 C2 C12 109.64(17)
C1 C2 C13 112.73(16)
C3 C2 C12 109.40(18)
C3 C2 C13 111.00(17)
C13 C2 C12 110.87(18)
C4 C3 C2 110.90(17)
O4 C3 C2 125.95(19)
O4 C3 C4 123.1(2)
C3 C4 H4 110.4
C5 C4 C3 113.52(18)
C5 C4 H4 110.4
N1 C4 C3 99.53(16)
N1 C4 H4 110.4
N1 C4 C5 112.02(17)
C4 C5 H5A 109.7
C4 C5 H5B 109.7
C4 C5 C6 109.98(17)
H5A C5 H5B 108.2
C6 C5 H5A 109.7
C6 C5 H5B 109.7
C7 C6 C5 116.35(18)
O3 C6 C5 121.9(2)
O3 C6 C7 121.7(2)
C6 C7 H7A 108.6
C6 C7 H7B 108.6
C6 C7 C8 114.85(18)
H7A C7 H7B 107.5
C8 C7 H7A 108.6
C8 C7 H7B 108.6
C7 C8 H8A 108.0
C7 C8 H8B 108.1
C7 C8 C9 116.98(18)
H8A C8 H8B 107.3
C9 C8 H8A 108.1
C9 C8 H8B 108.0
C8 C9 H9A 107.9
C8 C9 H9B 107.9
C8 C9 C10 117.52(17)
H9A C9 H9B 107.2
C10 C9 H9A 107.9
C10 C9 H9B 107.9
C9 C10 H10A 108.0
C9 C10 H10B 108.0
H10A C10 H10B 107.3
C11 C10 C9 117.16(18)
C11 C10 H10A 108.0
C11 C10 H10B 108.0
C10 C11 H11A 110.1
C10 C11 H11B 110.1
H11A C11 H11B 108.4
O2 C11 C10 107.96(16)
O2 C11 H11A 110.1
O2 C11 H11B 110.1
C2 C12 H12A 109.5
C2 C12 H12B 109.5
C2 C12 H12C 109.5
H12A C12 H12B 109.5
H12A C12 H12C 109.5
H12B C12 H12C 109.5
C2 C13 H13A 109.5
C2 C13 H13B 109.5
C2 C13 H13C 109.5
H13A C13 H13B 109.5
H13A C13 H13C 109.5
H13B C13 H13C 109.5
C1 N1 C4 117.27(16)
C1 N1 O2 123.08(16)
O2 N1 C4 116.69(15)
N1 O2 C11 109.90(14)

loop_
_geom_bond_atom_site_label_1
_geom_bond_atom_site_label_2
_geom_bond_distance
C1 C2 1.523(3)
C1 N1 1.348(2)
C1 O1 1.226(2)
C2 C3 1.522(3)
C2 C12 1.532(3)
C2 C13 1.528(3)
C3 C4 1.521(3)
C3 O4 1.208(3)
C4 H4 1.0000
C4 C5 1.515(3)
C4 N1 1.472(3)
C5 H5A 0.9900
C5 H5B 0.9900
C5 C6 1.536(3)
C6 C7 1.492(3)
C6 O3 1.226(3)
C7 H7A 0.9900
C7 H7B 0.9900
C7 C8 1.512(3)
C8 H8A 0.9900
C8 H8B 0.9900
C8 C9 1.535(3)
C9 H9A 0.9900
C9 H9B 0.9900
C9 C10 1.539(3)
C10 H10A 0.9900
C10 H10B 0.9900
C10 C11 1.515(3)
C11 H11A 0.9900
C11 H11B 0.9900
C11 O2 1.461(2)
C12 H12A 0.9800
C12 H12B 0.9800
C12 H12C 0.9800
C13 H13A 0.9800
C13 H13B 0.9800
C13 H13C 0.9800
N1 O2 1.391(2)

loop_
_geom_torsion_atom_site_label_1
_geom_torsion_atom_site_label_2
_geom_torsion_atom_site_label_3
_geom_torsion_atom_site_label_4
_geom_torsion
C1 C2 C3 C4 -5.1(2)
C1 C2 C3 O4 175.5(2)
C1 N1 O2 C11 -84.4(2)
C2 C1 N1 C4 -17.3(2)
C2 C1 N1 O2 -177.18(15)
C2 C3 C4 C5 -122.85(19)
C2 C3 C4 N1 -3.7(2)
C3 C4 C5 C6 -173.32(18)
C3 C4 N1 C1 13.3(2)
C3 C4 N1 O2 174.44(15)
C4 C5 C6 C7 -131.33(19)
C4 C5 C6 O3 48.5(3)
C4 N1 O2 C11 115.67(18)
C5 C4 N1 C1 133.60(19)
C5 C4 N1 O2 -65.3(2)
C5 C6 C7 C8 148.0(2)
C6 C7 C8 C9 -50.0(3)
C7 C8 C9 C10 -61.7(3)
C8 C9 C10 C11 70.3(3)
C9 C10 C11 O2 49.0(2)
C10 C11 O2 N1 -165.31(15)
C12 C2 C3 C4 111.4(2)
C12 C2 C3 O4 -68.0(3)
C13 C2 C3 C4 -125.91(19)
C13 C2 C3 O4 54.7(3)
N1 C1 C2 C3 12.72(19)
N1 C1 C2 C12 -103.6(2)
N1 C1 C2 C13 132.36(18)
N1 C4 C5 C6 74.9(2)
O1 C1 C2 C3 -170.25(19)
O1 C1 C2 C12 73.4(2)
O1 C1 C2 C13 -50.6(3)
O1 C1 N1 C4 165.59(18)
O1 C1 N1 O2 5.8(3)
O3 C6 C7 C8 -31.9(3)
O4 C3 C4 C5 56.6(3)
O4 C3 C4 N1 175.8(2)
